data_2232186
loop_
_publ_author_name
'Wei, Xiao-Hong'
'Zhao, Jun'

_publ_section_title
;
 <i>catena</i>-Poly[(triaquacadmium)-\m-5-hydroxyisophthalato-\k^3^<i>O</i>^1^,<i>O</i>^1'^:<i>O</i>^3^]
;
_journal_coeditor_code BT5673
_journal_issue 11
_journal_name_full 'Acta Crystallographica Section E'
_journal_page_first m1560
_journal_paper_doi 10.1107/S160053681104236X
_journal_volume 67
_journal_year 2011
_chemical_formula_iupac '[Cd (C8 H4 O5) (H2 O)3]'
_chemical_formula_sum 'C8 H10 Cd O8'
_chemical_formula_weight 346.56
_chemical_name_systematic
;
<i>catena</i>-Poly[(triaquacadmium)-\m-5-hydroxyisophthalato-
\k^3^<i>O</i>^1^,<i>O</i>^1'^:<i>O</i>^3^]
;
_space_group_IT_number 61
_symmetry_cell_setting orthorhombic
_symmetry_space_group_name_Hall '-P 2ac 2ab'
_symmetry_space_group_name_H-M 'P b c a'
_atom_sites_solution_hydrogens geom
_atom_sites_solution_primary direct
_atom_sites_solution_secondary difmap
_audit_creation_method SHELXL-97
_cell_angle_alpha 90.00
_cell_angle_beta 90.00
_cell_angle_gamma 90.00
_cell_formula_units_Z 8
_cell_length_a 8.027(3)
_cell_length_b 13.582(5)
_cell_length_c 19.591(7)
_cell_measurement_reflns_used 5687
_cell_measurement_temperature 296(2)
_cell_measurement_theta_max 25.02
_cell_measurement_theta_min 3.13
_cell_volume 2135.9(14)
_computing_cell_refinement 'SAINT (Bruker, 1999)'
_computing_data_collection 'SMART (Bruker, 1999)'
_computing_data_reduction 'SAINT (Bruker, 1999)'
_computing_molecular_graphics 'SHELXTL (Sheldrick, 2008)'
_computing_publication_material 'SHELXTL (Sheldrick, 2008)'
_computing_structure_refinement 'SHELXL97 (Sheldrick, 2008)'
_computing_structure_solution 'SHELXS97 (Sheldrick, 2008)'
_diffrn_ambient_temperature 296(2)
_diffrn_measured_fraction_theta_full 0.995
_diffrn_measured_fraction_theta_max 0.995
_diffrn_measurement_device_type 'Bruker SMART CCD'
_diffrn_measurement_method 'phi and omega scans'
_diffrn_radiation_monochromator graphite
_diffrn_radiation_source 'fine-focus sealed tube'
_diffrn_radiation_type MoK\a
_diffrn_radiation_wavelength 0.71073
_diffrn_reflns_av_R_equivalents 0.0738
_diffrn_reflns_av_sigmaI/netI 0.0303
_diffrn_reflns_limit_h_max 9
_diffrn_reflns_limit_h_min -9
_diffrn_reflns_limit_k_max 16
_diffrn_reflns_limit_k_min -16
_diffrn_reflns_limit_l_max 23
_diffrn_reflns_limit_l_min -23
_diffrn_reflns_number 17155
_diffrn_reflns_theta_full 25.02
_diffrn_reflns_theta_max 25.02
_diffrn_reflns_theta_min 3.13
_exptl_absorpt_coefficient_mu 2.075
_exptl_absorpt_correction_T_max 0.702
_exptl_absorpt_correction_T_min 0.647
_exptl_absorpt_correction_type multi-scan
_exptl_absorpt_process_details '(SADABS; Sheldrick, 1996)'
_exptl_crystal_colour colourless
_exptl_crystal_density_diffrn 2.156
_exptl_crystal_density_method 'not measured'
_exptl_crystal_description prism
_exptl_crystal_F_000 1360
_exptl_crystal_size_max 0.23
_exptl_crystal_size_mid 0.20
_exptl_crystal_size_min 0.18
_refine_diff_density_max 0.636
_refine_diff_density_min -0.477
_refine_ls_extinction_coef 0.0042(2)
_refine_ls_extinction_expression Fc^*^=kFc[1+0.001xFc^2^\l^3^/sin(2\q)]^-1/4^
_refine_ls_extinction_method 'SHELXL97 (Sheldrick, 2008)'
_refine_ls_goodness_of_fit_ref 1.004
_refine_ls_hydrogen_treatment mixed
_refine_ls_matrix_type full
_refine_ls_number_parameters 176
_refine_ls_number_reflns 1874
_refine_ls_number_restraints 10
_refine_ls_restrained_S_all 1.001
_refine_ls_R_factor_all 0.0245
_refine_ls_R_factor_gt 0.0234
_refine_ls_shift/su_max 0.002
_refine_ls_shift/su_mean 0.000
_refine_ls_structure_factor_coef Fsqd
_refine_ls_weighting_details 'calc w=1/[\s^2^(Fo^2^)+(0.0300P)^2^+2.1470P] where P=(Fo^2^+2Fc^2^)/3'
_refine_ls_weighting_scheme calc
_refine_ls_wR_factor_gt 0.0618
_refine_ls_wR_factor_ref 0.0630
_reflns_number_gt 1781
_reflns_number_total 1874
_reflns_threshold_expression I>2\s(I)
_cod_data_source_file bt5673.cif
_cod_data_source_block I
_cod_original_cell_volume 2135.7(14)
_cod_database_code 2232186
_cod_database_fobs_code 2232186

loop_
_symmetry_equiv_pos_as_xyz
'x, y, z'
'-x+1/2, -y, z+1/2'
'x+1/2, -y+1/2, -z'
'-x, y+1/2, -z+1/2'
'-x, -y, -z'
'x-1/2, y, -z-1/2'
'-x-1/2, y-1/2, z'
'x, -y-1/2, z-1/2'

loop_
_atom_site_type_symbol
_atom_site_label
_atom_site_fract_x
_atom_site_fract_y
_atom_site_fract_z
_atom_site_U_iso_or_equiv
_atom_site_adp_type
_atom_site_calc_flag
_atom_site_refinement_flags
_atom_site_occupancy
_atom_site_symmetry_multiplicity
Cd Cd1 0.24003(2) 0.627985(11) 0.051993(8) 0.02196(12) Uani d . 1 1
O O1 0.2744(2) 0.47757(12) 0.10249(8) 0.0306(4) Uani d . 1 1
O O2 0.3061(2) 0.60170(12) 0.17270(8) 0.0291(4) Uani d . 1 1
O O3 0.2644(2) 0.48696(15) 0.42628(10) 0.0439(5) Uani d . 1 1
O O4 0.3590(3) 0.33884(15) 0.44912(8) 0.0398(5) Uani d . 1 1
O O5 0.5561(2) 0.19980(12) 0.22523(8) 0.0363(4) Uani d D 1 1
H H5A 0.601(4) 0.169(2) 0.2588(11) 0.054 Uiso d D 1 1
O O6 -0.0295(2) 0.64996(15) 0.08972(9) 0.0364(4) Uani d D 1 1
H H6A -0.039(4) 0.664(2) 0.1324(6) 0.055 Uiso d D 1 1
H H6B -0.100(3) 0.6046(18) 0.0802(14) 0.055 Uiso d D 1 1
O O7 0.5220(3) 0.62281(14) 0.03440(14) 0.0509(6) Uani d D 1 1
H H7B 0.579(4) 0.5698(14) 0.0398(18) 0.076 Uiso d D 1 1
H H7A 0.587(3) 0.6668(17) 0.0178(18) 0.076 Uiso d D 1 1
O O8 0.2910(3) 0.79576(13) 0.05101(9) 0.0365(4) Uani d D 1 1
H H8A 0.257(3) 0.8459(18) 0.0741(17) 0.055 Uiso d D 1 1
H H8B 0.3899(19) 0.808(2) 0.0371(15) 0.055 Uiso d D 1 1
C C1 0.3094(3) 0.51031(15) 0.16111(10) 0.0222(5) Uani d . 1 1
C C2 0.3560(3) 0.43938(15) 0.21601(11) 0.0212(4) Uani d . 1 1
C C3 0.3239(3) 0.45950(16) 0.28430(11) 0.0229(5) Uani d . 1 1
H H3 0.2752 0.5189 0.2970 0.027 Uiso calc R 1 1
C C4 0.3659(3) 0.38923(15) 0.33382(11) 0.0222(5) Uani d . 1 1
C C5 0.4416(3) 0.30120(16) 0.31452(11) 0.0250(5) Uani d . 1 1
H H5 0.4676 0.2541 0.3473 0.030 Uiso calc R 1 1
C C6 0.4780(3) 0.28385(17) 0.24653(11) 0.0243(5) Uani d . 1 1
C C7 0.4336(3) 0.35181(17) 0.19718(11) 0.0235(5) Uani d . 1 1
H H7 0.4555 0.3390 0.1514 0.028 Uiso calc R 1 1
C C8 0.3255(3) 0.40683(18) 0.40740(11) 0.0259(5) Uani d . 1 1

loop_
_atom_site_aniso_label
_atom_site_aniso_U_11
_atom_site_aniso_U_22
_atom_site_aniso_U_33
_atom_site_aniso_U_12
_atom_site_aniso_U_13
_atom_site_aniso_U_23
Cd1 0.02666(16) 0.02087(17) 0.01835(16) 0.00125(6) -0.00444(6) 0.00390(5)
O1 0.0507(10) 0.0204(8) 0.0207(8) -0.0003(7) -0.0092(7) 0.0013(6)
O2 0.0432(10) 0.0181(7) 0.0261(8) -0.0005(8) -0.0100(8) 0.0009(7)
O3 0.0584(13) 0.0363(11) 0.0370(10) 0.0048(9) 0.0181(9) -0.0067(9)
O4 0.0525(12) 0.0485(11) 0.0185(8) 0.0138(10) 0.0072(7) 0.0065(7)
O5 0.0566(12) 0.0295(9) 0.0228(8) 0.0199(8) -0.0079(8) -0.0036(7)
O6 0.0338(10) 0.0444(10) 0.0309(9) -0.0040(8) 0.0052(8) -0.0034(8)
O7 0.0292(11) 0.0421(13) 0.0815(16) 0.0072(8) 0.0138(11) 0.0168(10)
O8 0.0405(10) 0.0221(9) 0.0469(11) -0.0029(8) 0.0122(8) -0.0071(7)
C1 0.0245(11) 0.0203(11) 0.0218(11) -0.0009(9) -0.0020(9) 0.0010(8)
C2 0.0227(11) 0.0202(10) 0.0207(10) -0.0024(9) -0.0023(8) 0.0018(8)
C3 0.0255(11) 0.0201(11) 0.0229(10) 0.0004(9) -0.0002(9) 0.0003(8)
C4 0.0239(11) 0.0243(11) 0.0184(11) -0.0032(9) -0.0007(9) 0.0013(8)
C5 0.0309(12) 0.0229(11) 0.0212(11) 0.0012(9) -0.0038(9) 0.0047(9)
C6 0.0284(11) 0.0204(11) 0.0241(11) 0.0035(9) -0.0038(9) -0.0007(8)
C7 0.0291(12) 0.0250(10) 0.0164(10) 0.0013(10) -0.0012(9) -0.0004(8)
C8 0.0235(11) 0.0336(12) 0.0207(11) -0.0043(10) 0.0026(9) -0.0006(10)

loop_
_atom_type_symbol
_atom_type_description
_atom_type_scat_dispersion_real
_atom_type_scat_dispersion_imag
_atom_type_scat_source
C C 0.0033 0.0016 'International Tables Vol C Tables 4.2.6.8 and 6.1.1.4'
H H 0.0000 0.0000 'International Tables Vol C Tables 4.2.6.8 and 6.1.1.4'
O O 0.0106 0.0060 'International Tables Vol C Tables 4.2.6.8 and 6.1.1.4'
Cd Cd -0.8075 1.2024 'International Tables Vol C Tables 4.2.6.8 and 6.1.1.4'

loop_
_geom_angle_atom_site_label_1
_geom_angle_atom_site_label_2
_geom_angle_atom_site_label_3
_geom_angle_site_symmetry_1
_geom_angle_site_symmetry_3
_geom_angle
O4 Cd1 O1 2_564 . 128.26(7)
O4 Cd1 O7 2_564 . 102.96(9)
O1 Cd1 O7 . . 85.33(7)
O4 Cd1 O6 2_564 . 85.89(7)
O1 Cd1 O6 . . 95.16(7)
O7 Cd1 O6 . . 168.36(8)
O4 Cd1 O8 2_564 . 81.69(7)
O1 Cd1 O8 . . 149.51(7)
O7 Cd1 O8 . . 81.63(7)
O6 Cd1 O8 . . 92.35(7)
O4 Cd1 O2 2_564 . 170.62(7)
O1 Cd1 O2 . . 54.97(5)
O7 Cd1 O2 . . 85.81(8)
O6 Cd1 O2 . . 84.98(7)
O8 Cd1 O2 . . 96.50(6)
O4 Cd1 C1 2_564 . 155.06(7)
O1 Cd1 C1 . . 27.43(6)
O7 Cd1 C1 . . 84.16(8)
O6 Cd1 C1 . . 90.92(7)
O8 Cd1 C1 . . 123.19(7)
O2 Cd1 C1 . . 27.56(6)
C1 O1 Cd1 . . 96.07(13)
C1 O2 Cd1 . . 88.52(12)
C8 O4 Cd1 . 2_565 111.35(15)
C6 O5 H5A . . 111(2)
Cd1 O6 H6A . . 115(2)
Cd1 O6 H6B . . 117(2)
H6A O6 H6B . . 108.3(16)
Cd1 O7 H7B . . 122(2)
Cd1 O7 H7A . . 130(2)
H7B O7 H7A . . 107.9(16)
Cd1 O8 H8A . . 136(2)
Cd1 O8 H8B . . 111.2(19)
H8A O8 H8B . . 107.6(15)
O2 C1 O1 . . 120.34(19)
O2 C1 C2 . . 120.71(19)
O1 C1 C2 . . 118.95(19)
O2 C1 Cd1 . . 63.92(11)
O1 C1 Cd1 . . 56.50(11)
C2 C1 Cd1 . . 174.35(15)
C3 C2 C7 . . 120.40(19)
C3 C2 C1 . . 121.38(19)
C7 C2 C1 . . 118.22(19)
C2 C3 C4 . . 119.2(2)
C2 C3 H3 . . 120.4
C4 C3 H3 . . 120.4
C5 C4 C3 . . 120.1(2)
C5 C4 C8 . . 119.52(19)
C3 C4 C8 . . 120.4(2)
C6 C5 C4 . . 119.95(19)
C6 C5 H5 . . 120.0
C4 C5 H5 . . 120.0
O5 C6 C7 . . 117.51(19)
O5 C6 C5 . . 122.17(19)
C7 C6 C5 . . 120.3(2)
C6 C7 C2 . . 120.01(19)
C6 C7 H7 . . 120.0
C2 C7 H7 . . 120.0
O3 C8 O4 . . 122.0(2)
O3 C8 C4 . . 120.6(2)
O4 C8 C4 . . 117.4(2)

loop_
_geom_bond_atom_site_label_1
_geom_bond_atom_site_label_2
_geom_bond_site_symmetry_2
_geom_bond_distance
Cd1 O4 2_564 2.2129(17)
Cd1 O1 . 2.2865(17)
Cd1 O7 . 2.290(2)
Cd1 O6 . 2.306(2)
Cd1 O8 . 2.315(2)
Cd1 O2 . 2.4496(18)
Cd1 C1 . 2.726(2)
O1 C1 . 1.263(3)
O2 C1 . 1.262(3)
O3 C8 . 1.250(3)
O4 C8 . 1.262(3)
O4 Cd1 2_565 2.2129(17)
O5 C6 . 1.368(3)
O5 H5A . 0.857(10)
O6 H6A . 0.861(10)
O6 H6B . 0.855(10)
O7 H7B . 0.860(10)
O7 H7A . 0.856(10)
O8 H8A . 0.862(10)
O8 H8B . 0.857(10)
C1 C2 . 1.492(3)
C2 C3 . 1.389(3)
C2 C7 . 1.392(3)
C3 C4 . 1.402(3)
C3 H3 . 0.9300
C4 C5 . 1.394(3)
C4 C8 . 1.497(3)
C5 C6 . 1.384(3)
C5 H5 . 0.9300
C6 C7 . 1.383(3)
C7 H7 . 0.9300

loop_
_geom_hbond_atom_site_label_D
_geom_hbond_atom_site_label_H
_geom_hbond_atom_site_label_A
_geom_hbond_site_symmetry_A
_geom_hbond_distance_DH
_geom_hbond_distance_HA
_geom_hbond_distance_DA
_geom_hbond_angle_DHA
O5 H5A O2 4_645 0.857(10) 1.789(11) 2.645(2) 178(3)
O8 H8A O1 7_665 0.862(10) 1.890(16) 2.719(3) 161(3)
O7 H7B O3 6_656 0.860(10) 1.980(18) 2.790(3) 156(3)
O6 H6A O5 7_665 0.861(10) 1.888(10) 2.748(3) 178(3)
O7 H7A O8 3_565 0.856(10) 2.18(2) 2.947(3) 149(3)
O8 H8B O4 4_655 0.857(10) 2.075(17) 2.869(3) 154(3)
O6 H6B O3 6_556 0.855(10) 1.939(12) 2.781(3) 168(3)

loop_
_geom_torsion_atom_site_label_1
_geom_torsion_atom_site_label_2
_geom_torsion_atom_site_label_3
_geom_torsion_atom_site_label_4
_geom_torsion_site_symmetry_1
_geom_torsion
O4 Cd1 O1 C1 2_564 -170.85(13)
O7 Cd1 O1 C1 . 86.31(15)
O6 Cd1 O1 C1 . -82.01(14)
O8 Cd1 O1 C1 . 21.6(2)
O2 Cd1 O1 C1 . -1.84(13)
O4 Cd1 O2 C1 2_564 115.2(4)
O1 Cd1 O2 C1 . 1.83(13)
O7 Cd1 O2 C1 . -85.41(14)
O6 Cd1 O2 C1 . 101.73(14)
O8 Cd1 O2 C1 . -166.47(14)
Cd1 O2 C1 O1 . -3.1(2)
Cd1 O2 C1 C2 . 176.31(19)
Cd1 O1 C1 O2 . 3.4(2)
Cd1 O1 C1 C2 . -176.08(17)
O4 Cd1 C1 O2 2_564 -159.52(16)
O1 Cd1 C1 O2 . -176.8(2)
O7 Cd1 C1 O2 . 92.13(15)
O6 Cd1 C1 O2 . -77.29(14)
O8 Cd1 C1 O2 . 16.12(17)
O4 Cd1 C1 O1 2_564 17.2(2)
O7 Cd1 C1 O1 . -91.12(15)
O6 Cd1 C1 O1 . 99.46(14)
O8 Cd1 C1 O1 . -167.13(13)
O2 Cd1 C1 O1 . 176.8(2)
O4 Cd1 C1 C2 2_564 54.7(16)
O1 Cd1 C1 C2 . 37.4(15)
O7 Cd1 C1 C2 . -53.7(16)
O6 Cd1 C1 C2 . 136.9(16)
O8 Cd1 C1 C2 . -129.7(16)
O2 Cd1 C1 C2 . -145.8(17)
O2 C1 C2 C3 . 29.9(3)
O1 C1 C2 C3 . -150.7(2)
Cd1 C1 C2 C3 . 173.9(15)
O2 C1 C2 C7 . -150.0(2)
O1 C1 C2 C7 . 29.5(3)
Cd1 C1 C2 C7 . -5.9(17)
C7 C2 C3 C4 . -2.0(3)
C1 C2 C3 C4 . 178.2(2)
C2 C3 C4 C5 . 1.2(3)
C2 C3 C4 C8 . -177.1(2)
C3 C4 C5 C6 . 1.1(3)
C8 C4 C5 C6 . 179.4(2)
C4 C5 C6 O5 . 178.2(2)
C4 C5 C6 C7 . -2.6(3)
O5 C6 C7 C2 . -179.0(2)
C5 C6 C7 C2 . 1.8(3)
C3 C2 C7 C6 . 0.5(3)
C1 C2 C7 C6 . -179.6(2)
Cd1 O4 C8 O3 2_565 9.0(3)
Cd1 O4 C8 C4 2_565 -172.58(16)
C5 C4 C8 O3 . 176.8(2)
C3 C4 C8 O3 . -4.9(3)
C5 C4 C8 O4 . -1.6(3)
C3 C4 C8 O4 . 176.7(2)
